data_9010001
loop_
_publ_author_name
'Nelmes, R. J.'
'Meyer, G. M.'
'Tibballs, J. E.'

_publ_section_title
;
 The crystal structure of tetragonal KH2PO4
 and KD2PO4 as a function of temperature
 Sample: T = 227 K
;
_journal_name_full 'Journal of Physics C: Solid State Physics'
_journal_page_first 59
_journal_page_last 75
_journal_paper_doi 10.1088/0022-3719/15/1/005
_journal_volume 15
_journal_year 1982
_chemical_formula_structural KD2PO4
_chemical_formula_sum 'D2 K O4 P'
_space_group_IT_number 122
_symmetry_space_group_name_Hall 'I -4 2bw'
_symmetry_space_group_name_H-M 'I -4 2 d'
_cell_angle_alpha 90
_cell_angle_beta 90
_cell_angle_gamma 90
_cell_length_a 7.459
_cell_length_b 7.459
_cell_length_c 6.957
_cell_formula_units_Z 4
_cell_volume 387.064
_diffrn_ambient_temperature 227
_exptl_crystal_density_diffrn 2.370
_cod_original_formula_sum 'K D2 P O4'
_cod_database_code 9010001

loop_
_symmetry_equiv_pos_as_xyz
x,y,z
1/2+x,1/2+y,1/2+z
1/2-y,-x,3/4+z
-y,1/2-x,1/4+z
y,-x,-z
1/2+y,1/2-x,1/2-z
-x,1/2+y,1/4-z
1/2-x,+y,3/4-z
-x,-y,z
1/2-x,1/2-y,1/2+z
1/2+y,x,3/4+z
+y,1/2+x,1/4+z
-y,x,-z
1/2-y,1/2+x,1/2-z
x,1/2-y,1/4-z
1/2+x,-y,3/4-z

loop_
_atom_site_aniso_label
_atom_site_aniso_U_11
_atom_site_aniso_U_22
_atom_site_aniso_U_33
_atom_site_aniso_U_12
_atom_site_aniso_U_13
_atom_site_aniso_U_23
K 0.01610 0.01610 0.01030 0.00000 0.00000 0.00000
D 0.01570 0.01630 0.01980 -0.00060 -0.00150 -0.00180
P 0.00880 0.00880 0.01410 0.00000 0.00000 0.00000
O 0.01130 0.01160 0.01480 0.00150 -0.00410 -0.00280

loop_
_atom_site_label
_atom_site_fract_x
_atom_site_fract_y
_atom_site_fract_z
_atom_site_occupancy
K 0.00000 0.00000 0.50000 1.00000
D 0.14901 0.22016 0.12098 0.50000
P 0.00000 0.00000 0.00000 1.00000
O 0.14947 0.08091 0.12623 1.00000

_database_code_amcsd 0013166
